data_4303532
loop_
_publ_author_name
'Stephen J. Geier'
'Austin L. Gille'
'Thomas M. Gilbert'
'Douglas W. Stephan'

_publ_section_title
;
From Classical Adducts to Frustrated Lewis Pairs: Steric Effects in the
Interactions of Pyridines and B(C6F5)3
;
_journal_name_full 'Inorganic Chemistry'
_journal_page_first 10466
_journal_page_last 10474
_journal_paper_doi 10.1021/ic901726b
_journal_volume 48
_journal_year 2009
_chemical_formula_sum 'C24.5 H7.5 B Cl1.5 F15 N'
_chemical_formula_weight 664.80
_chemical_name_systematic
; 
 ? 
;
_space_group_IT_number 14
_symmetry_cell_setting monoclinic
_symmetry_space_group_name_Hall '-P 2yn'
_symmetry_space_group_name_H-M 'P 1 21/n 1'
_atom_sites_solution_hydrogens geom
_atom_sites_solution_primary direct
_atom_sites_solution_secondary difmap
_audit_creation_method SHELXL-97
_cell_angle_alpha 90.00
_cell_angle_beta 98.874(4)
_cell_angle_gamma 90.00
_cell_formula_units_Z 4
_cell_length_a 9.2940(8)
_cell_length_b 14.3404(14)
_cell_length_c 18.4081(18)
_cell_measurement_reflns_used 2848
_cell_measurement_temperature 150(2)
_cell_measurement_theta_max 21.08
_cell_measurement_theta_min 2.63
_cell_volume 2424.1(4)
_computing_cell_refinement 'Bruker SAINT'
_computing_data_collection 'Bruker APEX2'
_computing_data_reduction 'Bruker SAINT'
_computing_molecular_graphics 'Bruker SHELXTL'
_computing_publication_material 'Bruker SHELXTL'
_computing_structure_refinement 'SHELXL-97 (Sheldrick, 2008)'
_computing_structure_solution 'SHELXS-97 (Sheldrick, 2008)'
_diffrn_ambient_temperature 150(2)
_diffrn_measured_fraction_theta_full 0.997
_diffrn_measured_fraction_theta_max 0.997
_diffrn_measurement_device_type 'Bruker APEX-II CCD'
_diffrn_measurement_method '\f and \w scans'
_diffrn_radiation_monochromator graphite
_diffrn_radiation_source 'fine-focus sealed tube'
_diffrn_radiation_type MoK\a
_diffrn_radiation_wavelength 0.71073
_diffrn_reflns_av_R_equivalents 0.0755
_diffrn_reflns_av_sigmaI/netI 0.0842
_diffrn_reflns_limit_h_max 10
_diffrn_reflns_limit_h_min -12
_diffrn_reflns_limit_k_max 18
_diffrn_reflns_limit_k_min -18
_diffrn_reflns_limit_l_max 22
_diffrn_reflns_limit_l_min -23
_diffrn_reflns_number 21706
_diffrn_reflns_theta_full 27.49
_diffrn_reflns_theta_max 27.49
_diffrn_reflns_theta_min 1.81
_exptl_absorpt_coefficient_mu 0.347
_exptl_absorpt_correction_T_max 0.7456
_exptl_absorpt_correction_T_min 0.6019
_exptl_absorpt_correction_type multi-scan
_exptl_crystal_colour colourless
_exptl_crystal_density_diffrn 1.822
_exptl_crystal_density_method 'not measured'
_exptl_crystal_description block
_exptl_crystal_F_000 1308
_exptl_crystal_size_max 0.3
_exptl_crystal_size_mid 0.3
_exptl_crystal_size_min 0.2
_refine_diff_density_max 0.466
_refine_diff_density_min -0.415
_refine_diff_density_rms 0.068
_refine_ls_extinction_method none
_refine_ls_goodness_of_fit_ref 1.007
_refine_ls_hydrogen_treatment constr
_refine_ls_matrix_type full
_refine_ls_number_parameters 401
_refine_ls_number_reflns 5542
_refine_ls_number_restraints 0
_refine_ls_restrained_S_all 1.007
_refine_ls_R_factor_all 0.1103
_refine_ls_R_factor_gt 0.0528
_refine_ls_shift/su_max 0.000
_refine_ls_shift/su_mean 0.000
_refine_ls_structure_factor_coef Fsqd
_refine_ls_weighting_details 'calc w=1/[\s^2^(Fo^2^)+(0.0524P)^2^+0.3393P] where P=(Fo^2^+2Fc^2^)/3'
_refine_ls_weighting_scheme calc
_refine_ls_wR_factor_gt 0.1066
_refine_ls_wR_factor_ref 0.1270
_reflns_number_gt 3159
_reflns_number_total 5542
_reflns_threshold_expression >2sigma(I)
_cod_data_source_file ic901726b_si_002_02.cif
_cod_data_source_block ((2-Me)C5H4NB(C6F5)3)
_cod_depositor_comments
;
The following automatic conversions were performed:
'_symmetry_cell_setting' value 'Monoclinic' changed to 'monoclinic'
according to '/home/saulius/struct/CIF-dictionaries/cif_core.dic'
dictionary named 'cif_core.dic' version 2.4.1 from 2010-06-29.

Automatic conversion script
Id: cif_fix_enum 1527 2010-12-29 10:47:43Z saulius 
;
_cod_original_formula_sum 'C24.50 H7.50 B Cl1.50 F15 N'
_cod_database_code 4303532

loop_
_symmetry_equiv_pos_as_xyz
'x, y, z'
'-x+1/2, y+1/2, -z+1/2'
'-x, -y, -z'
'x-1/2, -y-1/2, z-1/2'

loop_
_atom_site_label
_atom_site_type_symbol
_atom_site_fract_x
_atom_site_fract_y
_atom_site_fract_z
_atom_site_U_iso_or_equiv
_atom_site_adp_type
_atom_site_occupancy
_atom_site_symmetry_multiplicity
_atom_site_calc_flag
_atom_site_refinement_flags
_atom_site_disorder_assembly
_atom_site_disorder_group
B1 B -0.7673(4) -0.5031(2) -0.33173(18) 0.0239(7) Uani 1 1 d . . .
N1 N -0.7073(2) -0.57165(15) -0.39171(12) 0.0214(5) Uani 1 1 d . . .
F2 F -1.05313(17) -0.39759(11) -0.32706(9) 0.0325(4) Uani 1 1 d . . .
F3 F -1.11508(19) -0.22893(11) -0.37751(10) 0.0392(5) Uani 1 1 d . . .
F4 F -0.9272(2) -0.13239(11) -0.44882(10) 0.0414(5) Uani 1 1 d . . .
F5 F -0.66869(18) -0.21286(11) -0.46720(9) 0.0363(4) Uani 1 1 d . . .
F6 F -0.59673(17) -0.38033(11) -0.41088(9) 0.0320(4) Uani 1 1 d . . .
F8 F -0.80408(17) -0.59392(11) -0.18282(9) 0.0308(4) Uani 1 1 d . . .
F9 F -1.03440(19) -0.69289(13) -0.16011(10) 0.0433(5) Uani 1 1 d . . .
F10 F -1.26199(19) -0.72057(13) -0.26899(10) 0.0444(5) Uani 1 1 d . . .
F11 F -1.25291(17) -0.64661(12) -0.40543(10) 0.0382(5) Uani 1 1 d . . .
F12 F -1.02274(17) -0.55066(11) -0.43076(8) 0.0317(4) Uani 1 1 d . . .
F14 F -0.81231(17) -0.40665(11) -0.20187(9) 0.0302(4) Uani 1 1 d . . .
F15 F -0.61237(19) -0.32994(13) -0.09902(9) 0.0427(5) Uani 1 1 d . . .
F16 F -0.32347(19) -0.34867(12) -0.10639(10) 0.0435(5) Uani 1 1 d . . .
F17 F -0.23972(18) -0.44557(13) -0.22016(10) 0.0410(5) Uani 1 1 d . . .
F18 F -0.43375(17) -0.52085(11) -0.32308(9) 0.0301(4) Uani 1 1 d . . .
C1 C -0.8230(3) -0.40159(18) -0.36924(15) 0.0234(6) Uani 1 1 d . . .
C2 C -0.9527(3) -0.35693(19) -0.36208(15) 0.0252(7) Uani 1 1 d . . .
C3 C -0.9885(3) -0.26778(19) -0.38860(16) 0.0273(7) Uani 1 1 d . . .
C4 C -0.8939(3) -0.21886(19) -0.42427(16) 0.0294(7) Uani 1 1 d . . .
C5 C -0.7635(3) -0.2590(2) -0.43253(16) 0.0283(7) Uani 1 1 d . . .
C6 C -0.7302(3) -0.34657(19) -0.40346(15) 0.0245(6) Uani 1 1 d . . .
C7 C -0.9010(3) -0.56413(18) -0.30763(15) 0.0226(6) Uani 1 1 d . . .
C8 C -0.9132(3) -0.60353(19) -0.24074(15) 0.0251(7) Uani 1 1 d . . .
C9 C -1.0310(3) -0.6555(2) -0.22648(16) 0.0297(7) Uani 1 1 d . . .
C10 C -1.1468(3) -0.6705(2) -0.28203(17) 0.0300(7) Uani 1 1 d . . .
C11 C -1.1410(3) -0.63446(19) -0.35031(16) 0.0277(7) Uani 1 1 d . . .
C12 C -1.0207(3) -0.58442(19) -0.36146(16) 0.0246(6) Uani 1 1 d . . .
C13 C -0.6346(3) -0.47064(18) -0.26641(15) 0.0222(6) Uani 1 1 d . . .
C14 C -0.6695(3) -0.41964(18) -0.20745(16) 0.0243(6) Uani 1 1 d . . .
C15 C -0.5689(3) -0.37942(19) -0.15379(16) 0.0285(7) Uani 1 1 d . . .
C16 C -0.4232(3) -0.3885(2) -0.15746(16) 0.0303(7) Uani 1 1 d . . .
C17 C -0.3815(3) -0.4366(2) -0.21490(16) 0.0277(7) Uani 1 1 d . . .
C18 C -0.4856(3) -0.47597(19) -0.26788(15) 0.0236(6) Uani 1 1 d . . .
C19 C -0.7306(3) -0.5485(2) -0.46400(16) 0.0270(7) Uani 1 1 d . . .
H19A H -0.7752 -0.4902 -0.4777 0.032 Uiso 1 1 calc R . .
C20 C -0.6932(3) -0.6046(2) -0.51820(17) 0.0331(7) Uani 1 1 d . . .
H20A H -0.7112 -0.5854 -0.5682 0.040 Uiso 1 1 calc R . .
C21 C -0.6291(3) -0.6893(2) -0.49881(18) 0.0350(8) Uani 1 1 d . . .
H21A H -0.6021 -0.7301 -0.5351 0.042 Uiso 1 1 calc R . .
C22 C -0.6048(3) -0.7135(2) -0.42546(18) 0.0316(7) Uani 1 1 d . . .
H22A H -0.5592 -0.7714 -0.4114 0.038 Uiso 1 1 calc R . .
C23 C -0.6448(3) -0.65622(19) -0.37203(16) 0.0248(6) Uani 1 1 d . . .
C24 C -0.6230(3) -0.6893(2) -0.29425(16) 0.0309(7) Uani 1 1 d . . .
H24A H -0.5760 -0.7507 -0.2912 0.046 Uiso 1 1 calc R . .
H24B H -0.7176 -0.6940 -0.2772 0.046 Uiso 1 1 calc R . .
H24C H -0.5611 -0.6449 -0.2632 0.046 Uiso 1 1 calc R . .
C25 C -1.0773(7) -0.4902(5) -0.0039(4) 0.0395(16) Uiso 0.50 1 d P A -1
H25A H -1.1293 -0.4311 0.0046 0.047 Uiso 0.50 1 calc PR A -1
Cl1 Cl -1.0255(4) -0.4712(5) -0.0778(4) 0.0630(12) Uani 0.50 1 d P A -1
Cl2 Cl -1.2200(2) -0.56540(13) -0.03483(13) 0.0668(6) Uani 0.50 1 d P A -1
Cl3 Cl -1.0344(4) -0.5259(4) 0.0711(4) 0.0616(12) Uani 0.50 1 d P A -1

loop_
_atom_site_aniso_label
_atom_site_aniso_U_11
_atom_site_aniso_U_22
_atom_site_aniso_U_33
_atom_site_aniso_U_23
_atom_site_aniso_U_13
_atom_site_aniso_U_12
B1 0.0225(17) 0.0245(16) 0.0235(18) 0.0012(14) -0.0003(14) 0.0049(14)
N1 0.0172(12) 0.0241(12) 0.0220(13) -0.0010(10) 0.0002(10) -0.0020(10)
F2 0.0265(9) 0.0350(9) 0.0375(10) 0.0035(8) 0.0099(8) 0.0050(8)
F3 0.0325(10) 0.0362(10) 0.0481(12) -0.0023(8) 0.0035(9) 0.0129(8)
F4 0.0506(11) 0.0258(9) 0.0436(11) 0.0102(8) -0.0058(9) 0.0060(8)
F5 0.0375(10) 0.0344(9) 0.0365(11) 0.0124(8) 0.0039(8) -0.0059(8)
F6 0.0256(9) 0.0342(9) 0.0374(10) 0.0082(8) 0.0087(8) -0.0003(7)
F8 0.0268(9) 0.0367(9) 0.0265(9) 0.0089(7) -0.0036(7) -0.0027(8)
F9 0.0385(11) 0.0548(12) 0.0374(11) 0.0187(9) 0.0082(9) -0.0083(9)
F10 0.0300(10) 0.0517(11) 0.0530(13) 0.0092(9) 0.0106(9) -0.0135(9)
F11 0.0234(9) 0.0473(10) 0.0407(11) -0.0007(8) -0.0050(8) -0.0053(8)
F12 0.0286(9) 0.0416(10) 0.0231(9) 0.0054(8) -0.0012(7) -0.0021(8)
F14 0.0263(9) 0.0345(9) 0.0304(10) -0.0019(7) 0.0066(7) 0.0050(7)
F15 0.0462(11) 0.0511(11) 0.0290(10) -0.0160(9) 0.0003(8) 0.0109(9)
F16 0.0400(11) 0.0486(11) 0.0364(11) -0.0125(9) -0.0118(8) -0.0058(9)
F17 0.0238(9) 0.0565(11) 0.0415(11) -0.0067(9) 0.0009(8) -0.0046(9)
F18 0.0228(9) 0.0379(9) 0.0302(10) -0.0080(7) 0.0054(7) -0.0005(7)
C1 0.0239(16) 0.0253(14) 0.0202(15) -0.0004(12) 0.0010(12) -0.0016(13)
C2 0.0219(15) 0.0290(15) 0.0242(16) 0.0011(12) 0.0018(12) -0.0027(13)
C3 0.0261(17) 0.0266(15) 0.0270(17) -0.0042(13) -0.0028(13) 0.0066(13)
C4 0.0358(18) 0.0239(15) 0.0247(17) 0.0029(13) -0.0071(14) 0.0015(14)
C5 0.0285(17) 0.0274(15) 0.0271(17) 0.0055(13) -0.0018(14) -0.0066(13)
C6 0.0205(15) 0.0284(15) 0.0237(16) -0.0001(12) 0.0003(12) 0.0033(13)
C7 0.0197(14) 0.0232(14) 0.0246(16) 0.0003(12) 0.0024(12) 0.0040(12)
C8 0.0217(15) 0.0274(15) 0.0253(16) 0.0027(12) 0.0008(12) 0.0043(13)
C9 0.0318(17) 0.0314(16) 0.0267(17) 0.0098(13) 0.0074(14) 0.0000(14)
C10 0.0195(15) 0.0291(15) 0.042(2) 0.0020(14) 0.0079(14) -0.0020(13)
C11 0.0190(15) 0.0294(15) 0.0328(18) -0.0014(13) -0.0019(13) -0.0007(13)
C12 0.0245(16) 0.0253(15) 0.0245(16) 0.0050(12) 0.0057(12) 0.0034(13)
C13 0.0253(16) 0.0202(13) 0.0207(15) 0.0053(11) 0.0021(12) 0.0025(12)
C14 0.0230(16) 0.0223(14) 0.0283(16) 0.0034(12) 0.0060(13) 0.0038(12)
C15 0.0360(18) 0.0271(15) 0.0220(16) -0.0038(13) 0.0032(13) 0.0026(13)
C16 0.0356(19) 0.0274(15) 0.0245(17) -0.0019(13) -0.0062(14) -0.0053(14)
C17 0.0180(15) 0.0319(16) 0.0324(18) 0.0007(13) 0.0018(13) -0.0014(13)
C18 0.0260(16) 0.0244(14) 0.0213(15) 0.0020(12) 0.0058(12) 0.0010(12)
C19 0.0217(15) 0.0331(16) 0.0254(17) -0.0005(13) 0.0013(13) -0.0023(13)
C20 0.0276(17) 0.0431(19) 0.0286(18) -0.0052(15) 0.0040(13) -0.0041(15)
C21 0.0298(17) 0.0376(18) 0.041(2) -0.0127(15) 0.0151(15) -0.0056(15)
C22 0.0260(17) 0.0230(15) 0.047(2) -0.0020(14) 0.0088(15) -0.0014(13)
C23 0.0174(14) 0.0241(14) 0.0328(17) -0.0037(13) 0.0039(12) -0.0026(12)
C24 0.0267(16) 0.0259(15) 0.0391(19) 0.0052(14) 0.0020(14) 0.0033(13)
Cl1 0.067(3) 0.0738(19) 0.0475(15) -0.0029(12) 0.007(2) -0.007(3)
Cl2 0.0504(12) 0.0447(10) 0.0980(17) 0.0151(10) -0.0112(11) -0.0140(9)
Cl3 0.078(3) 0.0520(15) 0.060(3) 0.0054(14) 0.029(3) -0.013(3)

loop_
_atom_type_symbol
_atom_type_description
_atom_type_scat_dispersion_real
_atom_type_scat_dispersion_imag
_atom_type_scat_source
C C 0.0033 0.0016 'International Tables Vol C Tables 4.2.6.8 and 6.1.1.4'
H H 0.0000 0.0000 'International Tables Vol C Tables 4.2.6.8 and 6.1.1.4'
B B 0.0013 0.0007 'International Tables Vol C Tables 4.2.6.8 and 6.1.1.4'
N N 0.0061 0.0033 'International Tables Vol C Tables 4.2.6.8 and 6.1.1.4'
F F 0.0171 0.0103 'International Tables Vol C Tables 4.2.6.8 and 6.1.1.4'
Cl Cl 0.1484 0.1585 'International Tables Vol C Tables 4.2.6.8 and 6.1.1.4'

loop_
_geom_angle_atom_site_label_1
_geom_angle_atom_site_label_2
_geom_angle_atom_site_label_3
_geom_angle
_geom_angle_site_symmetry_1
_geom_angle_site_symmetry_3
_geom_angle_publ_flag
C7 B1 N1 102.3(2) . . ?
C7 B1 C13 117.8(2) . . ?
N1 B1 C13 111.5(2) . . ?
C7 B1 C1 112.4(2) . . ?
N1 B1 C1 111.3(2) . . ?
C13 B1 C1 101.9(2) . . ?
C19 N1 C23 118.3(2) . . ?
C19 N1 B1 119.7(2) . . ?
C23 N1 B1 121.8(2) . . ?
C6 C1 C2 112.9(2) . . ?
C6 C1 B1 120.8(2) . . ?
C2 C1 B1 125.8(3) . . ?
F2 C2 C3 114.9(2) . . ?
F2 C2 C1 121.5(2) . . ?
C3 C2 C1 123.7(3) . . ?
F3 C3 C4 120.1(2) . . ?
F3 C3 C2 119.6(3) . . ?
C4 C3 C2 120.2(3) . . ?
F4 C4 C3 120.3(3) . . ?
F4 C4 C5 120.9(3) . . ?
C3 C4 C5 118.8(3) . . ?
F5 C5 C4 120.2(3) . . ?
F5 C5 C6 120.6(3) . . ?
C4 C5 C6 119.2(3) . . ?
F6 C6 C5 116.0(3) . . ?
F6 C6 C1 118.9(2) . . ?
C5 C6 C1 125.0(3) . . ?
C8 C7 C12 112.4(2) . . ?
C8 C7 B1 129.3(2) . . ?
C12 C7 B1 118.2(2) . . ?
F8 C8 C7 120.4(2) . . ?
F8 C8 C9 115.0(2) . . ?
C7 C8 C9 124.7(3) . . ?
F9 C9 C8 121.3(3) . . ?
F9 C9 C10 119.2(3) . . ?
C8 C9 C10 119.5(3) . . ?
F10 C10 C11 120.8(3) . . ?
F10 C10 C9 120.2(3) . . ?
C11 C10 C9 119.0(3) . . ?
F11 C11 C10 120.5(3) . . ?
F11 C11 C12 120.5(3) . . ?
C10 C11 C12 119.0(3) . . ?
F12 C12 C11 115.6(2) . . ?
F12 C12 C7 118.9(2) . . ?
C11 C12 C7 125.4(3) . . ?
C14 C13 C18 113.4(2) . . ?
C14 C13 B1 118.6(2) . . ?
C18 C13 B1 127.2(3) . . ?
F14 C14 C15 116.8(3) . . ?
F14 C14 C13 118.7(2) . . ?
C15 C14 C13 124.5(3) . . ?
F15 C15 C16 120.0(3) . . ?
F15 C15 C14 120.6(3) . . ?
C16 C15 C14 119.4(3) . . ?
F16 C16 C17 120.6(3) . . ?
F16 C16 C15 120.4(3) . . ?
C17 C16 C15 119.0(3) . . ?
F17 C17 C16 120.2(2) . . ?
F17 C17 C18 119.8(3) . . ?
C16 C17 C18 120.0(3) . . ?
F18 C18 C17 115.6(3) . . ?
F18 C18 C13 120.8(2) . . ?
C17 C18 C13 123.6(3) . . ?
N1 C19 C20 123.5(3) . . ?
C19 C20 C21 118.6(3) . . ?
C22 C21 C20 118.4(3) . . ?
C23 C22 C21 121.9(3) . . ?
N1 C23 C22 119.3(3) . . ?
N1 C23 C24 121.6(2) . . ?
C22 C23 C24 119.0(3) . . ?
Cl3 C25 Cl1 144.8(5) . . ?
Cl3 C25 Cl2 100.0(4) . . ?
Cl1 C25 Cl2 98.5(4) . . ?
C25 Cl2 Cl3 36.0(3) . . ?
C25 Cl3 Cl2 44.0(3) . . ?

loop_
_geom_bond_atom_site_label_1
_geom_bond_atom_site_label_2
_geom_bond_distance
_geom_bond_site_symmetry_2
_geom_bond_publ_flag
B1 C7 1.636(4) . ?
B1 N1 1.639(4) . ?
B1 C13 1.651(4) . ?
B1 C1 1.659(4) . ?
N1 C19 1.356(3) . ?
N1 C23 1.369(3) . ?
F2 C2 1.346(3) . ?
F3 C3 1.346(3) . ?
F4 C4 1.339(3) . ?
F5 C5 1.340(3) . ?
F6 C6 1.358(3) . ?
F8 C8 1.361(3) . ?
F9 C9 1.339(3) . ?
F10 C10 1.341(3) . ?
F11 C11 1.348(3) . ?
F12 C12 1.362(3) . ?
F14 C14 1.360(3) . ?
F15 C15 1.345(3) . ?
F16 C16 1.342(3) . ?
F17 C17 1.342(3) . ?
F18 C18 1.353(3) . ?
C1 C6 1.389(4) . ?
C1 C2 1.389(4) . ?
C2 C3 1.390(4) . ?
C3 C4 1.369(4) . ?
C4 C5 1.371(4) . ?
C5 C6 1.381(4) . ?
C7 C8 1.375(4) . ?
C7 C12 1.401(4) . ?
C8 C9 1.382(4) . ?
C9 C10 1.382(4) . ?
C10 C11 1.368(4) . ?
C11 C12 1.370(4) . ?
C13 C14 1.388(4) . ?
C13 C18 1.391(4) . ?
C14 C15 1.377(4) . ?
C15 C16 1.373(4) . ?
C16 C17 1.368(4) . ?
C17 C18 1.384(4) . ?
C19 C20 1.367(4) . ?
C20 C21 1.376(4) . ?
C21 C22 1.379(4) . ?
C22 C23 1.375(4) . ?
C23 C24 1.492(4) . ?
C25 Cl3 1.469(9) . ?
C25 Cl1 1.535(10) . ?
C25 Cl2 1.735(7) . ?
Cl2 Cl3 2.461(6) . ?
